data_2228936
loop_
_publ_author_name
'Mao, Pu'
'Liu, Xiujun'
'Yang, Liangru'
'Yuan, Jinwei'
'Song, Maoping'

_publ_section_title
;
 Dibromidobis[1-(2,4,6-trimethylphenyl)-1,4,5,6-tetrahydropyrimidine-\k<i>N</i>^3^]palladium(II)
;
_journal_coeditor_code SU2226
_journal_issue 1
_journal_name_full 'Acta Crystallographica Section E'
_journal_page_first m62
_journal_paper_doi 10.1107/S1600536810050968
_journal_volume 67
_journal_year 2011
_chemical_formula_iupac '[Pd Br2 (C13 H18 N2)2]'
_chemical_formula_moiety 'C26 H36 Br2 N4 Pd'
_chemical_formula_sum 'C26 H36 Br2 N4 Pd'
_chemical_formula_weight 670.81
_chemical_name_systematic
;
Dibromidobis[1-(2,4,6-trimethylphenyl)-1,4,5,6-tetrahydropyrimidine-
\k<i>N</i>^3^]palladium(II)
;
_space_group_IT_number 14
_symmetry_cell_setting monoclinic
_symmetry_space_group_name_Hall '-P 2ybc'
_symmetry_space_group_name_H-M 'P 1 21/c 1'
_atom_sites_solution_hydrogens geom
_atom_sites_solution_primary direct
_atom_sites_solution_secondary difmap
_audit_creation_method SHELXL-97
_cell_angle_alpha 90.00
_cell_angle_beta 94.60(3)
_cell_angle_gamma 90.00
_cell_formula_units_Z 2
_cell_length_a 7.1348(14)
_cell_length_b 21.308(4)
_cell_length_c 8.9704(18)
_cell_measurement_reflns_used 3263
_cell_measurement_temperature 293(2)
_cell_measurement_theta_max 27.8644
_cell_measurement_theta_min 2.4701
_cell_volume 1359.4(5)
_computing_cell_refinement 'CrystalClear (Rigaku/MSC, 2006)'
_computing_data_collection 'CrystalClear (Rigaku/MSC, 2006)'
_computing_data_reduction 'CrystalClear (Rigaku/MSC, 2006)'
_computing_molecular_graphics 'SHELXTL (Sheldrick, 2008)'
_computing_publication_material 'SHELXL97 (Sheldrick, 2008)'
_computing_structure_refinement 'SHELXL97 (Sheldrick, 2008)'
_computing_structure_solution 'SHELXS97 (Sheldrick, 2008)'
_diffrn_ambient_temperature 293(2)
_diffrn_measured_fraction_theta_full 0.997
_diffrn_measured_fraction_theta_max 0.997
_diffrn_measurement_device_type 'Rigaku CCD area-detector'
_diffrn_measurement_method \w
_diffrn_radiation_monochromator graphite
_diffrn_radiation_source 'fine-focus sealed tube'
_diffrn_radiation_type MoK\a
_diffrn_radiation_wavelength 0.71073
_diffrn_reflns_av_R_equivalents 0.0336
_diffrn_reflns_av_sigmaI/netI 0.0445
_diffrn_reflns_limit_h_max 5
_diffrn_reflns_limit_h_min -8
_diffrn_reflns_limit_k_max 25
_diffrn_reflns_limit_k_min -18
_diffrn_reflns_limit_l_max 10
_diffrn_reflns_limit_l_min -9
_diffrn_reflns_number 6809
_diffrn_reflns_theta_full 25.00
_diffrn_reflns_theta_max 25.00
_diffrn_reflns_theta_min 2.47
_exptl_absorpt_coefficient_mu 3.643
_exptl_absorpt_correction_T_max 0.5295
_exptl_absorpt_correction_T_min 0.5295
_exptl_absorpt_correction_type multi-scan
_exptl_absorpt_process_details '(CrystalClear; Rigaku/MSC, 2006)'
_exptl_crystal_colour colourless
_exptl_crystal_density_diffrn 1.639
_exptl_crystal_density_method 'not measured'
_exptl_crystal_description prismatic
_exptl_crystal_F_000 672
_exptl_crystal_size_max 0.20
_exptl_crystal_size_mid 0.20
_exptl_crystal_size_min 0.20
_refine_diff_density_max 0.763
_refine_diff_density_min -0.498
_refine_ls_extinction_method none
_refine_ls_goodness_of_fit_ref 1.080
_refine_ls_hydrogen_treatment constr
_refine_ls_matrix_type full
_refine_ls_number_parameters 154
_refine_ls_number_reflns 2393
_refine_ls_number_restraints 0
_refine_ls_restrained_S_all 1.080
_refine_ls_R_factor_all 0.0598
_refine_ls_R_factor_gt 0.0452
_refine_ls_shift/su_max 0.000
_refine_ls_shift/su_mean 0.000
_refine_ls_structure_factor_coef Fsqd
_refine_ls_weighting_details 'calc w=1/[\s^2^(Fo^2^)+(0.0553P)^2^] where P=(Fo^2^+2Fc^2^)/3'
_refine_ls_weighting_scheme calc
_refine_ls_wR_factor_gt 0.1052
_refine_ls_wR_factor_ref 0.1137
_reflns_number_gt 1931
_reflns_number_total 2393
_reflns_threshold_expression I>2\s(I)
_cod_data_source_file su2226.cif
_cod_data_source_block I
_cod_original_sg_symbol_H-M 'P 21/c'
_cod_database_code 2228936
_cod_database_fobs_code 2228936

loop_
_symmetry_equiv_pos_as_xyz
'x, y, z'
'-x, y+1/2, -z+1/2'
'-x, -y, -z'
'x, -y-1/2, z-1/2'

loop_
_atom_site_type_symbol
_atom_site_label
_atom_site_fract_x
_atom_site_fract_y
_atom_site_fract_z
_atom_site_U_iso_or_equiv
_atom_site_adp_type
_atom_site_calc_flag
_atom_site_refinement_flags
_atom_site_occupancy
_atom_site_disorder_assembly
_atom_site_disorder_group
Pd Pd1 0.5000 0.5000 0.0000 0.0445(2) Uani d S 1 . .
Br Br1 0.27385(9) 0.45987(3) -0.19525(7) 0.0700(2) Uani d . 1 . .
N N1 0.3804(6) 0.44800(17) 0.1532(5) 0.0502(11) Uani d . 1 . .
N N2 0.4027(6) 0.36304(16) 0.3218(5) 0.0513(11) Uani d . 1 . .
C C1 0.2139(8) 0.4701(2) 0.2167(6) 0.0595(16) Uani d . 1 . .
H H1A 0.1044 0.4545 0.1570 0.071 Uiso calc R 1 . .
H H1B 0.2111 0.5156 0.2118 0.071 Uiso calc R 1 . .
C C2 0.2026(10) 0.4506(2) 0.3718(7) 0.0722(19) Uani d . 1 . .
H H2A 0.0783 0.4607 0.4015 0.087 Uiso calc R 1 . .
H H2B 0.2929 0.4747 0.4348 0.087 Uiso calc R 1 . .
C C3 0.2385(8) 0.3831(2) 0.3997(7) 0.0659(17) Uani d . 1 . .
H H3A 0.2622 0.3757 0.5062 0.079 Uiso calc R 1 . .
H H3B 0.1290 0.3589 0.3638 0.079 Uiso calc R 1 . .
C C4 0.4604(8) 0.3983(2) 0.2102(6) 0.0534(14) Uani d . 1 . .
H H4 0.5700 0.3855 0.1695 0.064 Uiso calc R 1 . .
C C5 0.5155(7) 0.3102(2) 0.3749(6) 0.0461(12) Uani d . 1 . .
C C6 0.4605(8) 0.2496(2) 0.3291(6) 0.0541(14) Uani d . 1 . .
C C7 0.5759(8) 0.1998(2) 0.3757(6) 0.0586(15) Uani d . 1 . .
H H7 0.5389 0.1592 0.3491 0.070 Uiso calc R 1 . .
C C8 0.7456(8) 0.2088(3) 0.4614(7) 0.0631(16) Uani d . 1 . .
C C9 0.7929(8) 0.2699(2) 0.5081(7) 0.0628(15) Uani d . 1 . .
H H9 0.9027 0.2766 0.5691 0.075 Uiso calc R 1 . .
C C10 0.6784(8) 0.3208(2) 0.4650(7) 0.0561(14) Uani d . 1 . .
C C11 0.2792(9) 0.2376(3) 0.2354(7) 0.0757(18) Uani d . 1 . .
H H11A 0.1756 0.2527 0.2871 0.114 Uiso calc R 1 . .
H H11B 0.2649 0.1933 0.2180 0.114 Uiso calc R 1 . .
H H11C 0.2817 0.2590 0.1415 0.114 Uiso calc R 1 . .
C C12 0.8751(9) 0.1538(3) 0.5026(9) 0.087(2) Uani d . 1 . .
H H12A 0.9802 0.1548 0.4423 0.130 Uiso calc R 1 . .
H H12B 0.8074 0.1152 0.4855 0.130 Uiso calc R 1 . .
H H12C 0.9194 0.1567 0.6063 0.130 Uiso calc R 1 . .
C C13 0.7335(9) 0.3853(3) 0.5220(8) 0.081(2) Uani d . 1 . .
H H13A 0.7528 0.4123 0.4390 0.122 Uiso calc R 1 . .
H H13B 0.8477 0.3826 0.5861 0.122 Uiso calc R 1 . .
H H13C 0.6352 0.4021 0.5773 0.122 Uiso calc R 1 . .

loop_
_atom_site_aniso_label
_atom_site_aniso_U_11
_atom_site_aniso_U_22
_atom_site_aniso_U_33
_atom_site_aniso_U_12
_atom_site_aniso_U_13
_atom_site_aniso_U_23
Pd1 0.0507(4) 0.0410(3) 0.0427(4) 0.0089(2) 0.0098(3) 0.0122(2)
Br1 0.0733(5) 0.0738(4) 0.0615(5) -0.0017(3) -0.0030(3) 0.0054(3)
N1 0.054(3) 0.045(2) 0.053(3) 0.0112(19) 0.012(2) 0.0117(19)
N2 0.066(3) 0.038(2) 0.052(3) 0.0043(19) 0.016(2) 0.0131(18)
C1 0.060(4) 0.046(3) 0.075(4) 0.014(2) 0.023(3) 0.010(3)
C2 0.084(5) 0.061(3) 0.076(5) 0.027(3) 0.034(4) 0.016(3)
C3 0.078(4) 0.055(3) 0.070(4) 0.013(3) 0.040(4) 0.011(3)
C4 0.056(4) 0.052(3) 0.054(3) 0.005(2) 0.020(3) 0.005(2)
C5 0.048(3) 0.041(3) 0.049(3) 0.008(2) 0.006(2) 0.010(2)
C6 0.068(4) 0.042(3) 0.053(3) 0.004(2) 0.005(3) 0.004(2)
C7 0.071(4) 0.036(3) 0.069(4) 0.004(2) 0.006(3) 0.004(2)
C8 0.058(4) 0.056(3) 0.077(4) 0.011(3) 0.017(3) 0.019(3)
C9 0.049(4) 0.061(3) 0.077(4) 0.002(3) -0.006(3) 0.011(3)
C10 0.057(4) 0.039(3) 0.073(4) -0.002(2) 0.005(3) 0.006(2)
C11 0.085(5) 0.057(3) 0.081(5) 0.006(3) -0.017(4) -0.016(3)
C12 0.070(5) 0.070(4) 0.121(6) 0.023(3) 0.014(4) 0.031(4)
C13 0.073(4) 0.054(3) 0.115(6) -0.012(3) -0.009(4) -0.006(3)

loop_
_atom_type_symbol
_atom_type_description
_atom_type_scat_dispersion_real
_atom_type_scat_dispersion_imag
_atom_type_scat_source
C C 0.0033 0.0016 'International Tables Vol C Tables 4.2.6.8 and 6.1.1.4'
H H 0.0000 0.0000 'International Tables Vol C Tables 4.2.6.8 and 6.1.1.4'
N N 0.0061 0.0033 'International Tables Vol C Tables 4.2.6.8 and 6.1.1.4'
Br Br -0.2901 2.4595 'International Tables Vol C Tables 4.2.6.8 and 6.1.1.4'
Pd Pd -0.9988 1.0072 'International Tables Vol C Tables 4.2.6.8 and 6.1.1.4'

loop_
_geom_angle_atom_site_label_1
_geom_angle_atom_site_label_2
_geom_angle_atom_site_label_3
_geom_angle_site_symmetry_1
_geom_angle_site_symmetry_3
_geom_angle
_geom_angle_publ_flag
N1 Pd1 N1 3_665 . 180.0000(10) ?
N1 Pd1 Br1 3_665 3_665 90.30(14) ?
N1 Pd1 Br1 . 3_665 89.70(14) ?
N1 Pd1 Br1 3_665 . 89.70(13) ?
N1 Pd1 Br1 . . 90.30(14) ?
Br1 Pd1 Br1 3_665 . 180.0 ?
C4 N1 C1 . . 117.8(4) ?
C4 N1 Pd1 . . 121.7(3) ?
C1 N1 Pd1 . . 120.0(3) ?
C4 N2 C5 . . 119.1(4) ?
C4 N2 C3 . . 119.6(4) ?
C5 N2 C3 . . 120.9(4) ?
N1 C1 C2 . . 113.2(4) ?
N1 C1 H1A . . 108.9 ?
C2 C1 H1A . . 108.9 ?
N1 C1 H1B . . 108.9 ?
C2 C1 H1B . . 108.9 ?
H1A C1 H1B . . 107.7 ?
C1 C2 C3 . . 114.5(5) ?
C1 C2 H2A . . 108.6 ?
C3 C2 H2A . . 108.6 ?
C1 C2 H2B . . 108.6 ?
C3 C2 H2B . . 108.6 ?
H2A C2 H2B . . 107.6 ?
N2 C3 C2 . . 109.6(4) ?
N2 C3 H3A . . 109.7 ?
C2 C3 H3A . . 109.7 ?
N2 C3 H3B . . 109.7 ?
C2 C3 H3B . . 109.7 ?
H3A C3 H3B . . 108.2 ?
N1 C4 N2 . . 127.1(5) ?
N1 C4 H4 . . 116.5 ?
N2 C4 H4 . . 116.5 ?
C10 C5 C6 . . 121.6(4) ?
C10 C5 N2 . . 119.2(4) ?
C6 C5 N2 . . 119.1(5) ?
C7 C6 C5 . . 118.1(5) ?
C7 C6 C11 . . 120.0(5) ?
C5 C6 C11 . . 121.8(5) ?
C6 C7 C8 . . 122.0(5) ?
C6 C7 H7 . . 119.0 ?
C8 C7 H7 . . 119.0 ?
C7 C8 C9 . . 118.0(5) ?
C7 C8 C12 . . 120.9(5) ?
C9 C8 C12 . . 121.1(6) ?
C10 C9 C8 . . 121.2(6) ?
C10 C9 H9 . . 119.4 ?
C8 C9 H9 . . 119.4 ?
C5 C10 C9 . . 118.9(4) ?
C5 C10 C13 . . 122.1(5) ?
C9 C10 C13 . . 118.9(5) ?
C6 C11 H11A . . 109.5 ?
C6 C11 H11B . . 109.5 ?
H11A C11 H11B . . 109.5 ?
C6 C11 H11C . . 109.5 ?
H11A C11 H11C . . 109.5 ?
H11B C11 H11C . . 109.5 ?
C8 C12 H12A . . 109.5 ?
C8 C12 H12B . . 109.5 ?
H12A C12 H12B . . 109.5 ?
C8 C12 H12C . . 109.5 ?
H12A C12 H12C . . 109.5 ?
H12B C12 H12C . . 109.5 ?
C10 C13 H13A . . 109.5 ?
C10 C13 H13B . . 109.5 ?
H13A C13 H13B . . 109.5 ?
C10 C13 H13C . . 109.5 ?
H13A C13 H13C . . 109.5 ?
H13B C13 H13C . . 109.5 ?

loop_
_geom_bond_atom_site_label_1
_geom_bond_atom_site_label_2
_geom_bond_site_symmetry_2
_geom_bond_distance
_geom_bond_publ_flag
Pd1 N1 3_665 2.008(4) ?
Pd1 N1 . 2.008(4) ?
Pd1 Br1 3_665 2.4391(9) ?
Pd1 Br1 . 2.4391(9) ?
N1 C4 . 1.289(6) ?
N1 C1 . 1.437(6) ?
N2 C4 . 1.343(6) ?
N2 C5 . 1.442(6) ?
N2 C3 . 1.474(6) ?
C1 C2 . 1.461(8) ?
C1 H1A . 0.9700 ?
C1 H1B . 0.9700 ?
C2 C3 . 1.478(7) ?
C2 H2A . 0.9700 ?
C2 H2B . 0.9700 ?
C3 H3A . 0.9700 ?
C3 H3B . 0.9700 ?
C4 H4 . 0.9300 ?
C5 C10 . 1.380(7) ?
C5 C6 . 1.402(7) ?
C6 C7 . 1.386(7) ?
C6 C11 . 1.507(8) ?
C7 C8 . 1.394(8) ?
C7 H7 . 0.9300 ?
C8 C9 . 1.401(8) ?
C8 C12 . 1.519(7) ?
C9 C10 . 1.394(7) ?
C9 H9 . 0.9300 ?
C10 C13 . 1.508(7) ?
C11 H11A . 0.9600 ?
C11 H11B . 0.9600 ?
C11 H11C . 0.9600 ?
C12 H12A . 0.9600 ?
C12 H12B . 0.9600 ?
C12 H12C . 0.9600 ?
C13 H13A . 0.9600 ?
C13 H13B . 0.9600 ?
C13 H13C . 0.9600 ?

loop_
_geom_torsion_atom_site_label_1
_geom_torsion_atom_site_label_2
_geom_torsion_atom_site_label_3
_geom_torsion_atom_site_label_4
_geom_torsion_site_symmetry_1
_geom_torsion_site_symmetry_2
_geom_torsion_site_symmetry_3
_geom_torsion_site_symmetry_4
_geom_torsion
_geom_torsion_publ_flag
Br1 Pd1 N1 C4 3_665 . . . -73.6(4) ?
Br1 Pd1 N1 C4 . . . . 106.4(4) ?
Br1 Pd1 N1 C1 3_665 . . . 98.2(4) ?
Br1 Pd1 N1 C1 . . . . -81.8(4) ?
C4 N1 C1 C2 . . . . 24.7(8) ?
Pd1 N1 C1 C2 . . . . -147.4(4) ?
N1 C1 C2 C3 . . . . -48.5(8) ?
C4 N2 C3 C2 . . . . -18.5(8) ?
C5 N2 C3 C2 . . . . 154.1(5) ?
C1 C2 C3 N2 . . . . 44.1(8) ?
C1 N1 C4 N2 . . . . 1.8(9) ?
Pd1 N1 C4 N2 . . . . 173.8(4) ?
C5 N2 C4 N1 . . . . -177.5(5) ?
C3 N2 C4 N1 . . . . -4.7(9) ?
C4 N2 C5 C10 . . . . 75.9(7) ?
C3 N2 C5 C10 . . . . -96.7(6) ?
C4 N2 C5 C6 . . . . -101.8(6) ?
C3 N2 C5 C6 . . . . 85.6(7) ?
C10 C5 C6 C7 . . . . -0.7(8) ?
N2 C5 C6 C7 . . . . 177.0(4) ?
C10 C5 C6 C11 . . . . 177.7(5) ?
N2 C5 C6 C11 . . . . -4.7(8) ?
C5 C6 C7 C8 . . . . -2.2(8) ?
C11 C6 C7 C8 . . . . 179.4(5) ?
C6 C7 C8 C9 . . . . 3.9(8) ?
C6 C7 C8 C12 . . . . -176.1(5) ?
C7 C8 C9 C10 . . . . -2.9(9) ?
C12 C8 C9 C10 . . . . 177.2(5) ?
C6 C5 C10 C9 . . . . 1.7(8) ?
N2 C5 C10 C9 . . . . -176.0(5) ?
C6 C5 C10 C13 . . . . -176.5(5) ?
N2 C5 C10 C13 . . . . 5.8(8) ?
C8 C9 C10 C5 . . . . 0.1(8) ?
C8 C9 C10 C13 . . . . 178.4(6) ?
